data_4020762
loop_
_publ_author_name
'Jan M. Pedersen'
'W. Russell Bowman'
'Mark R. J. Elsegood'
'Anthony J. Fletcher'
'Peter J. Lovell'

_publ_section_title
;
 Synthesis of Ellipticine: A Radical Cascade Protocol
 to Aryl- and Heteroaryl-Annulated[b]carbazoles
;
_journal_name_full 'Journal of Organic Chemistry'
_journal_page_first 10615
_journal_page_last 10618
_journal_paper_doi 10.1021/jo0519920
_journal_volume 70
_journal_year 2005
_chemical_formula_sum 'C23 H20 N2 Se'
_chemical_formula_weight 403.37
_space_group_IT_number 14
_symmetry_cell_setting monoclinic
_symmetry_space_group_name_Hall '-P 2ybc'
_symmetry_space_group_name_H-M 'P 1 21/c 1'
_cell_angle_alpha 90.00
_cell_angle_beta 105.705(2)
_cell_angle_gamma 90.00
_cell_formula_units_Z 8
_cell_length_a 22.0841(7)
_cell_length_b 10.4436(3)
_cell_length_c 17.3447(5)
_cell_measurement_temperature 150(2)
_cell_volume 3851.0(2)
_diffrn_ambient_temperature 150(2)
_exptl_crystal_density_diffrn 1.391
_cod_original_sg_symbol_H-M 'P 21/c'
_cod_database_code 4020762

loop_
_symmetry_equiv_pos_as_xyz
'x, y, z'
'-x, y+1/2, -z+1/2'
'-x, -y, -z'
'x, -y-1/2, z-1/2'

loop_
_atom_site_label
_atom_site_type_symbol
_atom_site_fract_x
_atom_site_fract_y
_atom_site_fract_z
_atom_site_U_iso_or_equiv
_atom_site_adp_type
_atom_site_occupancy
_atom_site_symmetry_multiplicity
_atom_site_calc_flag
_atom_site_refinement_flags
_atom_site_disorder_assembly
_atom_site_disorder_group
N1 N 0.46367(5) -0.00738(11) 0.24855(7) 0.0228(2) Uani 1 1 d . . .
C1 C 0.50039(6) -0.00047(14) 0.32928(9) 0.0222(3) Uani 1 1 d . . .
C2 C 0.50219(6) -0.10584(13) 0.38006(8) 0.0221(3) Uani 1 1 d . . .
C3 C 0.54341(7) -0.10356(15) 0.45764(9) 0.0261(3) Uani 1 1 d . . .
H3 H 0.5448 -0.1745 0.4923 0.031 Uiso 1 1 calc R . .
C4 C 0.58202(7) 0.00122(16) 0.48401(9) 0.0295(3) Uani 1 1 d . . .
H4 H 0.6099 0.0018 0.5364 0.035 Uiso 1 1 calc R . .
C5 C 0.57967(7) 0.10558(15) 0.43335(9) 0.0296(3) Uani 1 1 d . . .
H5 H 0.6059 0.1777 0.4516 0.036 Uiso 1 1 calc R . .
C6 C 0.53940(7) 0.10532(14) 0.35650(9) 0.0266(3) Uani 1 1 d . . .
H6 H 0.5383 0.1769 0.3223 0.032 Uiso 1 1 calc R . .
C7 C 0.41763(6) 0.06584(13) 0.21905(8) 0.0207(3) Uani 1 1 d . . .
C8 C 0.38072(6) 0.05370(13) 0.13144(8) 0.0215(3) Uani 1 1 d . . .
H8 H 0.3679 0.1415 0.1103 0.026 Uiso 1 1 calc R . .
C9 C 0.42038(7) -0.00651(15) 0.08035(9) 0.0280(3) Uani 1 1 d . . .
H9A H 0.4567 0.0483 0.0820 0.042 Uiso 1 1 calc R . .
H9B H 0.3947 -0.0149 0.0249 0.042 Uiso 1 1 calc R . .
H9C H 0.4350 -0.0913 0.1016 0.042 Uiso 1 1 calc R . .
C10 C 0.32132(6) -0.02366(14) 0.12628(8) 0.0216(3) Uani 1 1 d . . .
C11 C 0.26195(7) 0.02538(15) 0.08938(8) 0.0255(3) Uani 1 1 d . . .
H11 H 0.2575 0.1090 0.0670 0.031 Uiso 1 1 calc R . .
C12 C 0.20928(7) -0.04954(17) 0.08578(9) 0.0311(3) Uani 1 1 d . . .
H12 H 0.1691 -0.0140 0.0609 0.037 Uiso 1 1 calc R . .
N2 N 0.21149(6) -0.16827(14) 0.11501(8) 0.0328(3) Uani 1 1 d . . .
C13 C 0.26879(7) -0.21482(16) 0.15005(10) 0.0317(3) Uani 1 1 d . . .
H13 H 0.2717 -0.2992 0.1712 0.038 Uiso 1 1 calc R . .
C14 C 0.32443(7) -0.14743(14) 0.15750(9) 0.0260(3) Uani 1 1 d . . .
H14 H 0.3639 -0.1850 0.1834 0.031 Uiso 1 1 calc R . .
Se1 Se 0.388348(7) 0.187921(16) 0.286448(9) 0.02878(5) Uani 1 1 d . . .
C15 C 0.32179(6) 0.27894(13) 0.21185(8) 0.0226(3) Uani 1 1 d . . .
C16 C 0.26029(7) 0.26405(14) 0.21712(9) 0.0263(3) Uani 1 1 d . . .
H16 H 0.2513 0.2042 0.2538 0.032 Uiso 1 1 calc R . .
C17 C 0.21219(7) 0.33699(16) 0.16864(9) 0.0306(3) Uani 1 1 d . . .
H17 H 0.1703 0.3269 0.1723 0.037 Uiso 1 1 calc R . .
C18 C 0.22510(8) 0.42442(15) 0.11504(10) 0.0321(3) Uani 1 1 d . . .
H18 H 0.1921 0.4740 0.0819 0.038 Uiso 1 1 calc R . .
C19 C 0.28628(8) 0.43926(15) 0.10993(9) 0.0298(3) Uani 1 1 d . . .
H19 H 0.2951 0.4991 0.0731 0.036 Uiso 1 1 calc R . .
C20 C 0.33480(7) 0.36726(14) 0.15820(9) 0.0262(3) Uani 1 1 d . . .
H20 H 0.3767 0.3781 0.1547 0.031 Uiso 1 1 calc R . .
C21 C 0.46269(6) -0.21626(14) 0.35445(9) 0.0238(3) Uani 1 1 d . . .
C22 C 0.43189(7) -0.31137(14) 0.33829(9) 0.0271(3) Uani 1 1 d . . .
C23 C 0.39549(9) -0.42915(17) 0.31746(12) 0.0397(4) Uani 1 1 d . . .
H23A H 0.3639 -0.4180 0.2660 0.060 Uiso 1 1 calc R . .
H23B H 0.3744 -0.4488 0.3590 0.060 Uiso 1 1 calc R . .
H23C H 0.4237 -0.4997 0.3134 0.060 Uiso 1 1 calc R . .
N3 N 0.04651(5) 0.22986(12) 0.25785(7) 0.0240(2) Uani 1 1 d . . .
C24 C 0.01317(6) 0.21754(14) 0.17589(9) 0.0242(3) Uani 1 1 d . . .
C25 C 0.01097(6) 0.32214(14) 0.12422(9) 0.0237(3) Uani 1 1 d . . .
C26 C -0.02531(7) 0.31219(15) 0.04418(9) 0.0290(3) Uani 1 1 d . . .
H26 H -0.0270 0.3823 0.0088 0.035 Uiso 1 1 calc R . .
C27 C -0.05854(8) 0.20188(17) 0.01628(10) 0.0374(4) Uani 1 1 d . . .
H27 H -0.0824 0.1956 -0.0381 0.045 Uiso 1 1 calc R . .
C28 C -0.05669(8) 0.10002(17) 0.06852(10) 0.0398(4) Uani 1 1 d . . .
H28 H -0.0798 0.0243 0.0496 0.048 Uiso 1 1 calc R . .
C29 C -0.02169(7) 0.10739(16) 0.14777(10) 0.0317(3) Uani 1 1 d . . .
H29 H -0.0214 0.0376 0.1830 0.038 Uiso 1 1 calc R . .
C30 C 0.09170(6) 0.15660(13) 0.29119(8) 0.0209(3) Uani 1 1 d . . .
C31 C 0.12579(7) 0.17429(14) 0.37941(8) 0.0229(3) Uani 1 1 d . . .
H31 H 0.1403 0.0882 0.4023 0.027 Uiso 1 1 calc R . .
C32 C 0.08171(8) 0.22920(17) 0.42593(10) 0.0330(3) Uani 1 1 d . . .
H32A H 0.1052 0.2425 0.4820 0.050 Uiso 1 1 calc R . .
H32B H 0.0472 0.1690 0.4233 0.050 Uiso 1 1 calc R . .
H32C H 0.0646 0.3111 0.4022 0.050 Uiso 1 1 calc R . .
C33 C 0.18366(6) 0.25761(14) 0.38683(8) 0.0226(3) Uani 1 1 d . . .
C34 C 0.24380(7) 0.21143(16) 0.42304(9) 0.0283(3) Uani 1 1 d . . .
H34 H 0.2496 0.1261 0.4426 0.034 Uiso 1 1 calc R . .
C35 C 0.29511(7) 0.29182(18) 0.43022(9) 0.0350(4) Uani 1 1 d . . .
H35 H 0.3357 0.2588 0.4553 0.042 Uiso 1 1 calc R . .
N4 N 0.29102(6) 0.41238(15) 0.40412(8) 0.0379(3) Uani 1 1 d . . .
C36 C 0.23301(8) 0.45477(16) 0.36817(10) 0.0346(4) Uani 1 1 d . . .
H36 H 0.2288 0.5398 0.3480 0.042 Uiso 1 1 calc R . .
C37 C 0.17868(7) 0.38295(15) 0.35843(9) 0.0277(3) Uani 1 1 d . . .
H37 H 0.1387 0.4186 0.3328 0.033 Uiso 1 1 calc R . .
Se2 Se 0.123527(7) 0.029394(15) 0.229677(8) 0.02689(5) Uani 1 1 d . . .
C38 C 0.18194(7) -0.06633(13) 0.31148(8) 0.0228(3) Uani 1 1 d . . .
C39 C 0.24447(7) -0.07311(15) 0.31022(10) 0.0291(3) Uani 1 1 d . . .
H39 H 0.2587 -0.0253 0.2719 0.035 Uiso 1 1 calc R . .
C40 C 0.28622(8) -0.15042(17) 0.36551(11) 0.0395(4) Uani 1 1 d . . .
H40 H 0.3288 -0.1572 0.3639 0.047 Uiso 1 1 calc R . .
C41 C 0.26604(9) -0.21715(17) 0.42255(11) 0.0455(5) Uani 1 1 d . . .
H41 H 0.2949 -0.2684 0.4607 0.055 Uiso 1 1 calc R . .
C42 C 0.20373(9) -0.20955(16) 0.42427(10) 0.0407(4) Uani 1 1 d . . .
H42 H 0.1901 -0.2545 0.4642 0.049 Uiso 1 1 calc R . .
C43 C 0.16112(7) -0.13636(15) 0.36777(9) 0.0295(3) Uani 1 1 d . . .
H43 H 0.1181 -0.1341 0.3675 0.035 Uiso 1 1 calc R . .
C44 C 0.04460(7) 0.43848(14) 0.15233(9) 0.0253(3) Uani 1 1 d . . .
C45 C 0.07187(7) 0.53673(14) 0.17323(9) 0.0279(3) Uani 1 1 d . . .
C46 C 0.10444(9) 0.65710(16) 0.20091(11) 0.0388(4) Uani 1 1 d . . .
H46A H 0.0735 0.7261 0.1957 0.058 Uiso 1 1 calc R . .
H46B H 0.1332 0.6772 0.1684 0.058 Uiso 1 1 calc R . .
H46C H 0.1284 0.6486 0.2572 0.058 Uiso 1 1 calc R . .

loop_
_atom_site_aniso_label
_atom_site_aniso_U_11
_atom_site_aniso_U_22
_atom_site_aniso_U_33
_atom_site_aniso_U_23
_atom_site_aniso_U_13
_atom_site_aniso_U_12
N1 0.0197(6) 0.0224(6) 0.0256(6) -0.0024(5) 0.0046(5) -0.0016(4)
C1 0.0154(6) 0.0249(7) 0.0255(7) -0.0038(5) 0.0041(5) 0.0017(5)
C2 0.0168(6) 0.0235(7) 0.0262(7) -0.0033(5) 0.0059(5) 0.0020(5)
C3 0.0221(7) 0.0293(8) 0.0269(7) -0.0002(6) 0.0064(6) 0.0032(6)
C4 0.0216(7) 0.0370(9) 0.0264(7) -0.0053(6) 0.0002(6) 0.0011(6)
C5 0.0203(7) 0.0293(8) 0.0356(8) -0.0078(6) 0.0014(6) -0.0030(6)
C6 0.0218(7) 0.0238(7) 0.0328(8) -0.0014(6) 0.0050(6) -0.0008(6)
C7 0.0196(6) 0.0189(6) 0.0240(7) -0.0017(5) 0.0066(5) -0.0033(5)
C8 0.0202(6) 0.0223(7) 0.0218(7) -0.0010(5) 0.0052(5) -0.0006(5)
C9 0.0260(7) 0.0338(8) 0.0259(7) -0.0037(6) 0.0097(6) -0.0012(6)
C10 0.0206(6) 0.0253(7) 0.0188(6) -0.0056(5) 0.0052(5) -0.0013(5)
C11 0.0234(7) 0.0314(8) 0.0204(7) -0.0026(6) 0.0035(5) 0.0006(6)
C12 0.0200(7) 0.0473(10) 0.0234(7) -0.0074(7) 0.0017(6) -0.0034(6)
N2 0.0272(7) 0.0418(8) 0.0289(7) -0.0100(6) 0.0066(5) -0.0122(6)
C13 0.0340(8) 0.0280(8) 0.0340(8) -0.0085(6) 0.0105(7) -0.0083(6)
C14 0.0241(7) 0.0249(7) 0.0288(7) -0.0052(6) 0.0066(6) -0.0004(6)
Se1 0.02705(8) 0.03345(9) 0.02299(8) -0.00597(6) 0.00192(6) 0.00855(6)
C15 0.0215(6) 0.0206(7) 0.0240(7) -0.0056(5) 0.0034(5) 0.0017(5)
C16 0.0270(7) 0.0262(7) 0.0272(7) -0.0021(6) 0.0099(6) -0.0001(6)
C17 0.0215(7) 0.0367(9) 0.0338(8) -0.0045(7) 0.0078(6) 0.0027(6)
C18 0.0320(8) 0.0303(8) 0.0302(8) -0.0024(6) 0.0022(6) 0.0079(6)
C19 0.0375(8) 0.0235(7) 0.0282(8) -0.0013(6) 0.0085(6) -0.0018(6)
C20 0.0239(7) 0.0249(7) 0.0307(7) -0.0060(6) 0.0088(6) -0.0047(6)
C21 0.0200(6) 0.0254(7) 0.0259(7) -0.0004(6) 0.0059(5) 0.0031(5)
C22 0.0248(7) 0.0268(8) 0.0298(8) -0.0006(6) 0.0073(6) 0.0007(6)
C23 0.0399(9) 0.0318(9) 0.0472(10) -0.0039(8) 0.0114(8) -0.0111(7)
N3 0.0221(6) 0.0243(6) 0.0252(6) 0.0013(5) 0.0056(5) -0.0014(5)
C24 0.0177(6) 0.0273(7) 0.0263(7) 0.0018(6) 0.0037(5) 0.0006(5)
C25 0.0162(6) 0.0268(7) 0.0285(7) 0.0022(6) 0.0069(5) 0.0009(5)
C26 0.0250(7) 0.0331(8) 0.0280(8) 0.0072(6) 0.0056(6) -0.0019(6)
C27 0.0321(8) 0.0439(10) 0.0290(8) 0.0063(7) -0.0040(7) -0.0092(7)
C28 0.0341(9) 0.0368(9) 0.0385(9) 0.0051(7) -0.0070(7) -0.0150(7)
C29 0.0262(7) 0.0305(8) 0.0332(8) 0.0080(6) -0.0006(6) -0.0062(6)
C30 0.0215(6) 0.0198(6) 0.0214(6) 0.0001(5) 0.0057(5) -0.0041(5)
C31 0.0251(7) 0.0234(7) 0.0204(7) -0.0001(5) 0.0065(5) -0.0015(5)
C32 0.0324(8) 0.0409(9) 0.0287(8) -0.0064(7) 0.0135(6) -0.0053(7)
C33 0.0231(7) 0.0271(7) 0.0173(6) -0.0041(5) 0.0051(5) -0.0014(6)
C34 0.0278(7) 0.0351(8) 0.0199(7) -0.0043(6) 0.0028(6) 0.0031(6)
C35 0.0212(7) 0.0548(11) 0.0263(8) -0.0111(7) 0.0022(6) -0.0008(7)
N4 0.0298(7) 0.0516(9) 0.0327(7) -0.0121(7) 0.0090(6) -0.0142(6)
C36 0.0380(9) 0.0316(9) 0.0344(9) -0.0055(7) 0.0100(7) -0.0106(7)
C37 0.0266(7) 0.0265(8) 0.0291(7) -0.0028(6) 0.0061(6) -0.0014(6)
Se2 0.03088(8) 0.02831(8) 0.01978(7) -0.00110(6) 0.00394(6) 0.00566(6)
C38 0.0239(7) 0.0195(7) 0.0229(7) -0.0037(5) 0.0025(5) -0.0007(5)
C39 0.0261(7) 0.0260(7) 0.0351(8) -0.0106(6) 0.0078(6) -0.0012(6)
C40 0.0247(8) 0.0345(9) 0.0508(10) -0.0178(8) -0.0044(7) 0.0038(7)
C41 0.0466(10) 0.0286(9) 0.0436(10) -0.0032(8) -0.0181(8) 0.0045(8)
C42 0.0546(11) 0.0284(8) 0.0317(9) 0.0062(7) -0.0009(8) -0.0068(8)
C43 0.0307(8) 0.0264(8) 0.0299(8) -0.0002(6) 0.0054(6) -0.0053(6)
C44 0.0220(7) 0.0272(8) 0.0270(7) 0.0045(6) 0.0069(6) 0.0038(6)
C45 0.0281(7) 0.0267(8) 0.0290(8) 0.0047(6) 0.0080(6) 0.0023(6)
C46 0.0447(10) 0.0284(8) 0.0422(10) 0.0001(7) 0.0099(8) -0.0090(7)

loop_
_geom_bond_atom_site_label_1
_geom_bond_atom_site_label_2
_geom_bond_distance
_geom_bond_site_symmetry_2
_geom_bond_publ_flag
N1 C7 1.2644(18) . ?
N1 C1 1.4173(18) . ?
C1 C6 1.402(2) . ?
C1 C2 1.403(2) . ?
C2 C3 1.4059(19) . ?
C2 C21 1.442(2) . ?
C3 C4 1.386(2) . ?
C4 C5 1.392(2) . ?
C5 C6 1.388(2) . ?
C7 C8 1.5229(19) . ?
C7 Se1 1.9544(14) . ?
C8 C10 1.5225(19) . ?
C8 C9 1.539(2) . ?
C10 C11 1.392(2) . ?
C10 C14 1.396(2) . ?
C11 C12 1.389(2) . ?
C12 N2 1.336(2) . ?
N2 C13 1.338(2) . ?
C13 C14 1.391(2) . ?
Se1 C15 1.9258(14) . ?
C15 C20 1.394(2) . ?
C15 C16 1.394(2) . ?
C16 C17 1.390(2) . ?
C17 C18 1.387(2) . ?
C18 C19 1.386(2) . ?
C19 C20 1.389(2) . ?
C21 C22 1.194(2) . ?
C22 C23 1.460(2) . ?
N3 C30 1.2662(18) . ?
N3 C24 1.4188(18) . ?
C24 C29 1.397(2) . ?
C24 C25 1.405(2) . ?
C25 C26 1.406(2) . ?
C25 C44 1.439(2) . ?
C26 C27 1.381(2) . ?
C27 C28 1.391(2) . ?
C28 C29 1.385(2) . ?
C30 C31 1.5226(19) . ?
C30 Se2 1.9502(14) . ?
C31 C33 1.5225(19) . ?
C31 C32 1.534(2) . ?
C33 C37 1.392(2) . ?
C33 C34 1.393(2) . ?
C34 C35 1.389(2) . ?
C35 N4 1.333(2) . ?
N4 C36 1.339(2) . ?
C36 C37 1.386(2) . ?
Se2 C38 1.9198(14) . ?
C38 C39 1.389(2) . ?
C38 C43 1.394(2) . ?
C39 C40 1.394(2) . ?
C40 C41 1.379(3) . ?
C41 C42 1.387(3) . ?
C42 C43 1.390(2) . ?
C44 C45 1.195(2) . ?
C45 C46 1.463(2) . ?

loop_
_cod_related_entry_id
_cod_related_entry_database
_cod_related_entry_code
1 ChemSpider 9814743
